data_2243837
loop_
_publ_author_name
'Butcher, Ray J.'
'Purdy, Andrew P.'

_publ_section_title
;
 \m-Methylene-bis[dibromido(diethyl ether-\k<i>O</i>)aluminium(III)]:
 crystal structure and chemical exchange in solution
;
_journal_coeditor_code JQ2003
_journal_issue 6
_journal_name_full 'Acta Crystallographica Section E'
_journal_page_first 647
_journal_page_last 652
_journal_paper_doi 10.1107/S2056989021005302
_journal_volume 77
_journal_year 2021
_chemical_formula_iupac '[Al2 Br4 (C H2) (C4 H10 O)2]'
_chemical_formula_moiety 'C9 H22 Al2 Br4 O2'
_chemical_formula_sum 'C9 H22 Al2 Br4 O2'
_chemical_formula_weight 535.86
_chemical_name_systematic
;
\m-Methylene-bis[dibromido(diethyl ether-\k<i>O</i>)aluminium(III)]
;
_space_group_crystal_system monoclinic
_space_group_IT_number 15
_space_group_name_Hall '-C 2yc'
_space_group_name_H-M_alt 'C 1 2/c 1'
_atom_sites_solution_hydrogens mixed
_atom_sites_solution_primary direct
_atom_sites_solution_secondary difmap
_audit_creation_method SHELXL-2018/3
_cell_angle_alpha 90
_cell_angle_beta 95.646(3)
_cell_angle_gamma 90
_cell_formula_units_Z 4
_cell_length_a 8.3872(6)
_cell_length_b 12.1039(6)
_cell_length_c 18.1504(12)
_cell_measurement_reflns_used 4301
_cell_measurement_temperature 100(2)
_cell_measurement_theta_max 32.46
_cell_measurement_theta_min 3.09
_cell_volume 1833.7(2)
_computing_cell_refinement
;
SAINT (Bruker, 2002)
;
_computing_data_collection
;
APEX2 (Bruker, 2005)
;
_computing_data_reduction
;
SAINT (Bruker, 2002)
;
_computing_molecular_graphics
;
SHELXTL (Sheldrick 2008)
;
_computing_publication_material
;
SHELXTL (Sheldrick 2008)
;
_computing_structure_refinement
;
<i>SHELXL2018/3</i> (Sheldrick, 2015b)
;
_computing_structure_solution
;
SHELXT (Sheldrick 2015a)
;
_diffrn_ambient_temperature 100(2)
_diffrn_measured_fraction_theta_full 0.999
_diffrn_measured_fraction_theta_max 1.000
_diffrn_measurement_device_type 'Bruker APEXII CCD'
_diffrn_measurement_method '\f and \w scans'
_diffrn_radiation_type MoK\a
_diffrn_radiation_wavelength 0.71073
_diffrn_reflns_av_R_equivalents 0.0725
_diffrn_reflns_av_unetI/netI 0.0498
_diffrn_reflns_limit_h_max 10
_diffrn_reflns_limit_h_min -9
_diffrn_reflns_limit_k_max 15
_diffrn_reflns_limit_k_min -15
_diffrn_reflns_limit_l_max 23
_diffrn_reflns_limit_l_min -23
_diffrn_reflns_number 10600
_diffrn_reflns_theta_full 25.242
_diffrn_reflns_theta_max 27.099
_diffrn_reflns_theta_min 2.965
_exptl_absorpt_coefficient_mu 8.865
_exptl_absorpt_correction_T_max 0.7471
_exptl_absorpt_correction_T_min 0.2905
_exptl_absorpt_correction_type multi-scan
_exptl_absorpt_process_details
;
(SADABS; Sheldrick, 1996)
;
_exptl_crystal_colour colorless
_exptl_crystal_density_diffrn 1.941
_exptl_crystal_description plate
_exptl_crystal_F_000 1032
_exptl_crystal_size_max 0.31
_exptl_crystal_size_mid 0.25
_exptl_crystal_size_min 0.08
_refine_diff_density_max 0.744
_refine_diff_density_min -0.726
_refine_ls_extinction_method none
_refine_ls_goodness_of_fit_ref 1.073
_refine_ls_hydrogen_treatment mixed
_refine_ls_matrix_type full
_refine_ls_number_parameters 83
_refine_ls_number_reflns 2027
_refine_ls_number_restraints 0
_refine_ls_restrained_S_all 1.073
_refine_ls_R_factor_all 0.0396
_refine_ls_R_factor_gt 0.0305
_refine_ls_shift/su_max 0.001
_refine_ls_shift/su_mean 0.000
_refine_ls_structure_factor_coef Fsqd
_refine_ls_weighting_details 'w=1/[\s^2^(Fo^2^)+(0.0337P)^2^+0.0465P] where P=(Fo^2^+2Fc^2^)/3'
_refine_ls_weighting_scheme calc
_refine_ls_wR_factor_gt 0.0723
_refine_ls_wR_factor_ref 0.0759
_reflns_number_gt 1736
_reflns_number_total 2027
_reflns_threshold_expression 'I > 2\s(I)'
_cod_data_source_file jq2003sup1.cif
_cod_data_source_block I
_cod_original_sg_symbol_H-M 'C 2/c'
_cod_database_code 2243837
_shelx_space_group_comment
;
The symmetry employed for this shelxl refinement is uniquely defined
by the following loop, which should always be used as a source of
symmetry information in preference to the above space-group names.
They are only intended as comments.
;

loop_
_space_group_symop_operation_xyz
'x, y, z'
'-x, y, -z+1/2'
'x+1/2, y+1/2, z'
'-x+1/2, y+1/2, -z+1/2'
'-x, -y, -z'
'x, -y, z-1/2'
'-x+1/2, -y+1/2, -z'
'x+1/2, -y+1/2, z-1/2'

loop_
_atom_site_type_symbol
_atom_site_label
_atom_site_fract_x
_atom_site_fract_y
_atom_site_fract_z
_atom_site_U_iso_or_equiv
_atom_site_adp_type
_atom_site_calc_flag
_atom_site_occupancy
_atom_site_disorder_assembly
_atom_site_disorder_group
Al Al 0.11619(11) 0.71423(7) 0.32918(6) 0.0103(2) Uani d 1 . .
Br Br1 -0.02876(4) 0.77240(3) 0.42346(2) 0.01923(12) Uani d 1 . .
Br Br2 0.27035(4) 0.85713(3) 0.29158(2) 0.02154(12) Uani d 1 . .
O O1 0.2720(3) 0.62389(16) 0.38074(13) 0.0112(4) Uani d 1 . .
C C1 0.000000 0.6327(3) 0.250000 0.0131(9) Uani d 1 . .
H H1 -0.066(4) 0.589(3) 0.272(2) 0.016 Uiso d 1 . .
C C2 0.2436(4) 0.5550(2) 0.44484(19) 0.0150(7) Uani d 1 . .
H H2A 0.204255 0.601947 0.483872 0.018 Uiso calc 1 . .
H H2B 0.345754 0.520776 0.465274 0.018 Uiso calc 1 . .
C C3 0.1224(4) 0.4655(3) 0.4234(2) 0.0202(8) Uani d 1 . .
H H3A 0.111673 0.417489 0.466116 0.030 Uiso calc 1 . .
H H3B 0.158243 0.421669 0.382748 0.030 Uiso calc 1 . .
H H3C 0.018501 0.499297 0.407455 0.030 Uiso calc 1 . .
C C4 0.4055(4) 0.5842(3) 0.34074(19) 0.0151(7) Uani d 1 . .
H H4A 0.388925 0.608372 0.288425 0.018 Uiso calc 1 . .
H H4B 0.408161 0.502482 0.341600 0.018 Uiso calc 1 . .
C C5 0.5618(4) 0.6288(3) 0.3758(2) 0.0201(7) Uani d 1 . .
H H5A 0.650079 0.596834 0.351275 0.030 Uiso calc 1 . .
H H5B 0.574490 0.609271 0.428443 0.030 Uiso calc 1 . .
H H5C 0.563012 0.709361 0.370553 0.030 Uiso calc 1 . .

loop_
_atom_site_aniso_label
_atom_site_aniso_U_11
_atom_site_aniso_U_22
_atom_site_aniso_U_33
_atom_site_aniso_U_12
_atom_site_aniso_U_13
_atom_site_aniso_U_23
Al 0.0122(5) 0.0062(4) 0.0126(5) -0.0002(3) 0.0013(4) 0.0007(3)
Br1 0.0223(2) 0.01703(18) 0.0192(2) 0.00542(12) 0.00634(15) -0.00335(13)
Br2 0.0235(2) 0.01272(17) 0.0279(2) -0.00778(12) -0.00023(15) 0.00757(13)
O1 0.0110(11) 0.0102(10) 0.0127(12) 0.0012(8) 0.0025(9) 0.0028(8)
C1 0.016(2) 0.0088(19) 0.014(2) 0.000 0.0011(19) 0.000
C2 0.0167(17) 0.0151(15) 0.0128(17) 0.0009(12) -0.0001(13) 0.0045(13)
C3 0.0199(18) 0.0159(16) 0.025(2) -0.0023(13) 0.0051(15) 0.0042(14)
C4 0.0163(17) 0.0143(14) 0.0157(17) 0.0016(12) 0.0064(14) -0.0030(13)
C5 0.0147(18) 0.0257(17) 0.0206(19) 0.0015(13) 0.0059(14) -0.0021(14)

loop_
_atom_type_symbol
_atom_type_description
_atom_type_scat_dispersion_real
_atom_type_scat_dispersion_imag
_atom_type_scat_source
C C 0.0033 0.0016 'International Tables Vol C Tables 4.2.6.8 and 6.1.1.4'
H H 0.0000 0.0000 'International Tables Vol C Tables 4.2.6.8 and 6.1.1.4'
Al Al 0.0645 0.0514 'International Tables Vol C Tables 4.2.6.8 and 6.1.1.4'
Br Br -0.2901 2.4595 'International Tables Vol C Tables 4.2.6.8 and 6.1.1.4'
O O 0.0106 0.0060 'International Tables Vol C Tables 4.2.6.8 and 6.1.1.4'

loop_
_geom_angle_atom_site_label_1
_geom_angle_atom_site_label_2
_geom_angle_atom_site_label_3
_geom_angle_site_symmetry_1
_geom_angle_site_symmetry_3
_geom_angle
_geom_angle_publ_flag
O1 Al C1 . . 110.42(13) y
O1 Al Br2 . . 101.60(7) y
C1 Al Br2 . . 114.90(9) y
O1 Al Br1 . . 101.52(8) y
C1 Al Br1 . . 116.44(5) y
Br2 Al Br1 . . 110.07(4) y
C2 O1 C4 . . 113.3(2) ?
C2 O1 Al . . 124.38(19) ?
C4 O1 Al . . 117.9(2) ?
Al C1 Al . 2 118.4(2) ?
Al C1 H1 . . 105(2) ?
Al C1 H1 2 . 111(2) ?
Al C1 H1 . 2 111(2) ?
Al C1 H1 2 2 105(2) ?
H1 C1 H1 . 2 107(5) ?
O1 C2 C3 . . 111.1(3) ?
O1 C2 H2A . . 109.4 ?
C3 C2 H2A . . 109.4 ?
O1 C2 H2B . . 109.4 ?
C3 C2 H2B . . 109.4 ?
H2A C2 H2B . . 108.0 ?
C2 C3 H3A . . 109.5 ?
C2 C3 H3B . . 109.5 ?
H3A C3 H3B . . 109.5 ?
C2 C3 H3C . . 109.5 ?
H3A C3 H3C . . 109.5 ?
H3B C3 H3C . . 109.5 ?
O1 C4 C5 . . 110.4(3) ?
O1 C4 H4A . . 109.6 ?
C5 C4 H4A . . 109.6 ?
O1 C4 H4B . . 109.6 ?
C5 C4 H4B . . 109.6 ?
H4A C4 H4B . . 108.1 ?
C4 C5 H5A . . 109.5 ?
C4 C5 H5B . . 109.5 ?
H5A C5 H5B . . 109.5 ?
C4 C5 H5C . . 109.5 ?
H5A C5 H5C . . 109.5 ?
H5B C5 H5C . . 109.5 ?

loop_
_geom_bond_atom_site_label_1
_geom_bond_atom_site_label_2
_geom_bond_site_symmetry_2
_geom_bond_distance
_geom_bond_publ_flag
Al O1 . 1.881(2) y
Al C1 . 1.927(2) y
Al Br2 . 2.3029(9) y
Al Br1 . 2.3046(10) y
O1 C2 . 1.470(4) ?
O1 C4 . 1.473(4) ?
C1 H1 . 0.89(4) ?
C1 H1 2 0.89(4) ?
C2 C3 . 1.510(4) ?
C2 H2A . 0.9900 ?
C2 H2B . 0.9900 ?
C3 H3A . 0.9800 ?
C3 H3B . 0.9800 ?
C3 H3C . 0.9800 ?
C4 C5 . 1.500(5) ?
C4 H4A . 0.9900 ?
C4 H4B . 0.9900 ?
C5 H5A . 0.9800 ?
C5 H5B . 0.9800 ?
C5 H5C . 0.9800 ?

loop_
_geom_hbond_atom_site_label_D
_geom_hbond_atom_site_label_H
_geom_hbond_atom_site_label_A
_geom_hbond_site_symmetry_A
_geom_hbond_distance_DH
_geom_hbond_distance_HA
_geom_hbond_distance_DA
_geom_hbond_angle_DHA
_geom_hbond_publ_flag
C2 H2A Br1 . 0.99 2.98 3.481(3) 112.8 yes
C5 H5B Br1 7_566 0.98 3.10 3.871(4) 136.3 yes

loop_
_geom_torsion_atom_site_label_1
_geom_torsion_atom_site_label_2
_geom_torsion_atom_site_label_3
_geom_torsion_atom_site_label_4
_geom_torsion_site_symmetry_1
_geom_torsion_site_symmetry_2
_geom_torsion_site_symmetry_3
_geom_torsion_site_symmetry_4
_geom_torsion
_geom_torsion_publ_flag
C1 Al O1 C2 . . . . -89.5(2) ?
Br2 Al O1 C2 . . . . 148.1(2) ?
Br1 Al O1 C2 . . . . 34.6(2) ?
C1 Al O1 C4 . . . . 65.4(2) ?
Br2 Al O1 C4 . . . . -57.0(2) ?
Br1 Al O1 C4 . . . . -170.52(18) ?
C4 O1 C2 C3 . . . . -91.5(3) ?
Al O1 C2 C3 . . . . 64.4(3) ?
C2 O1 C4 C5 . . . . -85.6(3) ?
Al O1 C4 C5 . . . . 116.9(3) ?

_cod_database_fobs_code 2243837
